data_4065992
loop_
_publ_author_name
'Yu, Wei-Bin'
'Han, Ying-Feng'
'Lin, Yue-Jian'
'Jin, Guo-Xin'

_publ_section_title
;
 Cleavage of C&#x2212;H Bonds for Building Tetranuclear Half-Sandwich
 Iridium Macrocycles with Ortho-Metalated Spacers
;
_journal_issue 12
_journal_name_full Organometallics
_journal_page_first 2827
_journal_paper_doi 10.1021/om1002396
_journal_volume 29
_journal_year 2010
_chemical_formula_sum 'C72 H76 Ir4 N4 O8'
_chemical_formula_weight 1894.17
_chemical_name_systematic
; 
 ? 
;
_space_group_IT_number 2
_symmetry_cell_setting triclinic
_symmetry_space_group_name_Hall '-P 1'
_symmetry_space_group_name_H-M 'P -1'
_atom_sites_solution_hydrogens geom
_atom_sites_solution_primary direct
_atom_sites_solution_secondary difmap
_audit_creation_method SHELXL-97
_cell_angle_alpha 72.112(7)
_cell_angle_beta 86.689(8)
_cell_angle_gamma 71.960(7)
_cell_formula_units_Z 1
_cell_length_a 12.954(6)
_cell_length_b 13.956(7)
_cell_length_c 16.727(8)
_cell_measurement_reflns_used 966
_cell_measurement_temperature 293(2)
_cell_measurement_theta_max 26.770
_cell_measurement_theta_min 2.534
_cell_volume 2734(2)
_computing_cell_refinement 'Bruker SMART'
_computing_data_collection 'Bruker SMART'
_computing_data_reduction 'Bruker SHELXTL'
_computing_molecular_graphics 'Bruker SHELXTL'
_computing_publication_material 'Bruker SHELXTL'
_computing_structure_refinement 'SHELXL-97 (Sheldrick, 1997)'
_computing_structure_solution 'SHELXS-97 (Sheldrick, 1990)'
_diffrn_ambient_temperature 293(2)
_diffrn_measured_fraction_theta_full 0.980
_diffrn_measured_fraction_theta_max 0.980
_diffrn_measurement_device_type 'CCD area detector'
_diffrn_measurement_method 'phi and omega scans'
_diffrn_radiation_monochromator graphite
_diffrn_radiation_source 'fine-focus sealed tube'
_diffrn_radiation_type MoK\a
_diffrn_radiation_wavelength 0.71073
_diffrn_reflns_av_R_equivalents 0.0613
_diffrn_reflns_av_sigmaI/netI 0.1778
_diffrn_reflns_limit_h_max 15
_diffrn_reflns_limit_h_min -12
_diffrn_reflns_limit_k_max 16
_diffrn_reflns_limit_k_min -15
_diffrn_reflns_limit_l_max 19
_diffrn_reflns_limit_l_min -19
_diffrn_reflns_number 11409
_diffrn_reflns_theta_full 25.01
_diffrn_reflns_theta_max 25.01
_diffrn_reflns_theta_min 1.61
_diffrn_standards_decay_% 6.31
_exptl_absorpt_coefficient_mu 4.887
_exptl_absorpt_correction_T_max 0.6959
_exptl_absorpt_correction_T_min 0.6407
_exptl_absorpt_correction_type multi-scan
_exptl_absorpt_process_details sadabs
_exptl_crystal_colour red
_exptl_crystal_density_diffrn 1.150
_exptl_crystal_density_method 'not measured'
_exptl_crystal_description prism
_exptl_crystal_F_000 908
_exptl_crystal_size_max 0.10
_exptl_crystal_size_mid 0.10
_exptl_crystal_size_min 0.08
_refine_diff_density_max 4.275
_refine_diff_density_min -0.932
_refine_diff_density_rms 0.174
_refine_ls_extinction_method none
_refine_ls_goodness_of_fit_ref 0.750
_refine_ls_hydrogen_treatment constr
_refine_ls_matrix_type full
_refine_ls_number_parameters 397
_refine_ls_number_reflns 9454
_refine_ls_number_restraints 7
_refine_ls_restrained_S_all 0.751
_refine_ls_R_factor_all 0.1130
_refine_ls_R_factor_gt 0.0656
_refine_ls_shift/su_max 0.000
_refine_ls_shift/su_mean 0.000
_refine_ls_structure_factor_coef Fsqd
_refine_ls_weighting_details 'calc w=1/[\s^2^(Fo^2^)+(0.0743P)^2^+0.0000P] where P=(Fo^2^+2Fc^2^)/3'
_refine_ls_weighting_scheme calc
_refine_ls_wR_factor_gt 0.1440
_refine_ls_wR_factor_ref 0.1544
_reflns_number_gt 4151
_reflns_number_total 9454
_reflns_threshold_expression >2sigma(I)
_cod_data_source_file om1002396_si_001.cif
_cod_data_source_block f90329c
_cod_depositor_comments
;
The following automatic conversions were performed:

'_symmetry_cell_setting' value 'Triclinic' changed to 'triclinic'
according to /home/saulius/struct/CIF-dictionaries/cif_core.dic
dictionary named 'cif_core.dic' version 2.4.1 from 2010-06-29.

Automatic conversion script
Id: cif_fix_values 1715 2011-07-08 13:25:40Z adriana 
;
_cod_original_sg_symbol_H-M P-1
_cod_database_code 4065992

loop_
_symmetry_equiv_pos_as_xyz
'x, y, z'
'-x, -y, -z'

loop_
_atom_site_label
_atom_site_type_symbol
_atom_site_fract_x
_atom_site_fract_y
_atom_site_fract_z
_atom_site_U_iso_or_equiv
_atom_site_adp_type
_atom_site_occupancy
_atom_site_symmetry_multiplicity
_atom_site_calc_flag
_atom_site_refinement_flags
Ir1 Ir 0.35371(5) 0.81977(4) 0.68439(3) 0.0571(2) Uani 1 1 d .
Ir2 Ir 0.30855(5) 0.31034(4) 0.80822(4) 0.0574(2) Uani 1 1 d .
N1 N 0.3408(10) 0.6660(8) 0.7366(7) 0.054(3) Uani 1 1 d .
N2 N 0.3251(10) 0.4636(8) 0.7840(7) 0.061(3) Uani 1 1 d .
O1 O 0.2130(7) 0.8612(6) 0.7513(5) 0.053(2) Uani 1 1 d .
O2 O 0.1470(7) 0.8883(7) 0.8727(6) 0.070(3) Uani 1 1 d .
O3 O 0.8299(8) 0.6265(9) 1.1271(6) 0.079(3) Uani 1 1 d .
O4 O 0.8927(12) 0.6316(18) 1.0001(9) 0.225(11) Uani 1 1 d .
C1 C 0.4189(11) 0.8037(9) 0.7985(8) 0.045(3) Uiso 1 1 d .
C2 C 0.3404(11) 0.8253(9) 0.8582(9) 0.050(4) Uani 1 1 d .
C3 C 0.3644(12) 0.8150(9) 0.9387(10) 0.059(4) Uani 1 1 d .
H3 H 0.3096 0.8313 0.9752 0.071 Uiso 1 1 calc R
C4 C 0.4796(11) 0.7774(9) 0.9670(9) 0.054(4) Uani 1 1 d .
C5 C 0.5179(11) 0.7616(9) 1.0492(7) 0.049(4) Uani 1 1 d .
H5 H 0.4665 0.7778 1.0881 0.058 Uiso 1 1 calc R
C6 C 0.6272(12) 0.7234(11) 1.0757(6) 0.065(4) Uiso 1 1 d D
C7 C 0.6965(14) 0.6994(12) 1.0156(8) 0.073(5) Uani 1 1 d .
C8 C 0.6686(12) 0.7115(11) 0.9352(12) 0.086(6) Uani 1 1 d .
H8 H 0.7227 0.6909 0.8994 0.103 Uiso 1 1 calc R
C9 C 0.5587(10) 0.7549(9) 0.9048(9) 0.049(4) Uani 1 1 d .
C10 C 0.5290(12) 0.7686(12) 0.8239(9) 0.066(4) Uani 1 1 d .
H10 H 0.5821 0.7545 0.7857 0.080 Uiso 1 1 calc R
C11 C 0.2253(11) 0.8612(9) 0.8266(8) 0.046(4) Uani 1 1 d .
C12 C 0.8170(18) 0.6508(18) 1.0474(15) 0.127(8) Uani 1 1 d .
C13 C 0.2495(12) 0.6472(11) 0.7346(9) 0.069(4) Uani 1 1 d .
H13 H 0.1870 0.7042 0.7155 0.082 Uiso 1 1 calc R
C14 C 0.2406(11) 0.5460(10) 0.7597(8) 0.057(4) Uani 1 1 d .
H14 H 0.1724 0.5371 0.7590 0.068 Uiso 1 1 calc R
C15 C 0.4214(12) 0.4815(10) 0.7851(10) 0.070(5) Uani 1 1 d .
H15 H 0.4837 0.4237 0.8022 0.084 Uiso 1 1 calc R
C16 C 0.4313(11) 0.5779(9) 0.7630(8) 0.049(3) Uani 1 1 d .
H16 H 0.4994 0.5863 0.7653 0.059 Uiso 1 1 calc R
C17 C 0.3479(14) 0.9683(11) 0.5907(8) 0.062(4) Uani 1 1 d .
C18 C 0.4536(14) 0.9043(13) 0.6047(9) 0.070(5) Uani 1 1 d .
C19 C 0.4691(15) 0.8099(13) 0.5877(10) 0.078(5) Uani 1 1 d .
C20 C 0.3626(18) 0.8166(13) 0.5519(8) 0.083(6) Uani 1 1 d .
C21 C 0.2872(16) 0.9154(15) 0.5555(8) 0.083(5) Uani 1 1 d U
C22 C 0.2938(15) 1.0778(12) 0.6022(10) 0.106(6) Uani 1 1 d .
H22A H 0.2936 1.0715 0.6610 0.159 Uiso 1 1 calc R
H22B H 0.2205 1.1051 0.5795 0.159 Uiso 1 1 calc R
H22C H 0.3337 1.1250 0.5734 0.159 Uiso 1 1 calc R
C23 C 0.5392(14) 0.9413(15) 0.6281(10) 0.102(6) Uani 1 1 d .
H23A H 0.5487 0.9988 0.5821 0.152 Uiso 1 1 calc R
H23B H 0.6062 0.8843 0.6409 0.152 Uiso 1 1 calc R
H23C H 0.5184 0.9649 0.6766 0.152 Uiso 1 1 calc R
C24 C 0.5806(19) 0.7284(15) 0.5860(12) 0.145(9) Uani 1 1 d .
H24A H 0.5886 0.7166 0.5321 0.218 Uiso 1 1 calc R
H24B H 0.5853 0.6630 0.6290 0.218 Uiso 1 1 calc R
H24C H 0.6372 0.7548 0.5959 0.218 Uiso 1 1 calc R
C25 C 0.3338(18) 0.7362(16) 0.5194(12) 0.136(8) Uani 1 1 d .
H25A H 0.2897 0.7023 0.5590 0.204 Uiso 1 1 calc R
H25B H 0.3993 0.6840 0.5125 0.204 Uiso 1 1 calc R
H25C H 0.2945 0.7720 0.4662 0.204 Uiso 1 1 calc R
C26 C 0.1654(16) 0.9613(17) 0.5280(13) 0.155(10) Uani 1 1 d .
H26A H 0.1471 0.9180 0.4998 0.232 Uiso 1 1 calc R
H26B H 0.1509 1.0320 0.4906 0.232 Uiso 1 1 calc R
H26C H 0.1224 0.9623 0.5767 0.232 Uiso 1 1 calc R
C27 C 0.2665(16) 0.1851(13) 0.7880(10) 0.082(5) Uani 1 1 d .
C28 C 0.219(2) 0.2717(16) 0.7158(14) 0.111(7) Uani 1 1 d .
C29 C 0.305(2) 0.3048(15) 0.6783(9) 0.087(6) Uani 1 1 d .
C30 C 0.4076(18) 0.2401(14) 0.7196(12) 0.087(5) Uani 1 1 d .
C31 C 0.3801(15) 0.1595(12) 0.7848(11) 0.081(5) Uani 1 1 d .
C32 C 0.1950(19) 0.1214(16) 0.8577(17) 0.184(12) Uani 1 1 d .
H32A H 0.1547 0.0926 0.8300 0.276 Uiso 1 1 calc R
H32B H 0.1456 0.1698 0.8831 0.276 Uiso 1 1 calc R
H32C H 0.2434 0.0651 0.9004 0.276 Uiso 1 1 calc R
C33 C 0.098(2) 0.327(2) 0.6962(19) 0.223(15) Uani 1 1 d .
H33A H 0.0809 0.3998 0.6936 0.334 Uiso 1 1 calc R
H33B H 0.0574 0.2929 0.7396 0.334 Uiso 1 1 calc R
H33C H 0.0784 0.3226 0.6431 0.334 Uiso 1 1 calc R
C34 C 0.302(2) 0.4092(18) 0.6008(11) 0.206(14) Uani 1 1 d .
H34A H 0.2319 0.4376 0.5720 0.310 Uiso 1 1 calc R
H34B H 0.3571 0.3907 0.5625 0.310 Uiso 1 1 calc R
H34C H 0.3150 0.4612 0.6219 0.310 Uiso 1 1 calc R
C35 C 0.5199(17) 0.2291(15) 0.6972(11) 0.115(7) Uani 1 1 d .
H35A H 0.5672 0.1854 0.7454 0.172 Uiso 1 1 calc R
H35B H 0.5302 0.2976 0.6783 0.172 Uiso 1 1 calc R
H35C H 0.5363 0.1969 0.6529 0.172 Uiso 1 1 calc R
C36 C 0.4555(15) 0.0601(12) 0.8529(12) 0.117(7) Uani 1 1 d .
H36A H 0.5131 0.0789 0.8716 0.175 Uiso 1 1 calc R
H36B H 0.4858 0.0039 0.8286 0.175 Uiso 1 1 calc R
H36C H 0.4134 0.0372 0.8998 0.175 Uiso 1 1 calc R

loop_
_atom_site_aniso_label
_atom_site_aniso_U_11
_atom_site_aniso_U_22
_atom_site_aniso_U_33
_atom_site_aniso_U_23
_atom_site_aniso_U_13
_atom_site_aniso_U_12
Ir1 0.0787(5) 0.0403(3) 0.0459(4) -0.0036(3) 0.0015(3) -0.0186(3)
Ir2 0.0635(4) 0.0423(4) 0.0610(4) -0.0035(3) -0.0049(3) -0.0196(3)
N1 0.056(8) 0.052(7) 0.053(7) -0.013(6) 0.001(6) -0.017(6)
N2 0.063(8) 0.034(6) 0.077(9) -0.006(6) -0.001(7) -0.012(6)
O1 0.056(6) 0.048(5) 0.038(6) -0.002(4) -0.017(5) -0.001(4)
O2 0.053(6) 0.078(7) 0.061(7) -0.012(5) 0.004(5) -0.003(5)
O3 0.069(7) 0.119(9) 0.030(6) 0.002(6) -0.006(5) -0.026(6)
O4 0.094(12) 0.41(3) 0.074(11) -0.055(14) -0.005(9) 0.047(14)
C2 0.057(9) 0.034(7) 0.047(9) -0.003(6) -0.006(8) -0.006(6)
C3 0.064(11) 0.031(7) 0.074(11) -0.005(7) -0.007(9) -0.012(7)
C4 0.058(10) 0.035(7) 0.056(10) 0.004(7) 0.010(8) -0.015(7)
C5 0.077(10) 0.044(8) 0.019(7) -0.003(6) 0.002(7) -0.016(7)
C7 0.089(13) 0.090(12) 0.012(8) 0.012(7) -0.009(8) -0.014(9)
C8 0.055(11) 0.063(10) 0.108(15) 0.005(10) 0.016(10) -0.006(8)
C9 0.027(8) 0.049(8) 0.051(9) -0.008(7) 0.003(7) 0.010(6)
C10 0.064(11) 0.089(11) 0.050(10) -0.029(8) 0.006(8) -0.020(8)
C11 0.056(10) 0.043(8) 0.030(8) 0.017(6) -0.008(7) -0.029(7)
C12 0.088(17) 0.16(2) 0.092(19) -0.027(16) 0.001(15) 0.006(14)
C13 0.057(11) 0.047(9) 0.081(12) -0.011(8) 0.014(9) 0.002(8)
C14 0.046(9) 0.040(8) 0.073(10) 0.003(7) 0.009(7) -0.018(7)
C15 0.063(11) 0.035(8) 0.114(14) -0.016(8) -0.019(9) -0.019(7)
C16 0.054(9) 0.042(8) 0.054(9) -0.012(7) -0.010(7) -0.019(7)
C17 0.094(13) 0.054(9) 0.041(9) -0.007(7) 0.012(8) -0.035(9)
C18 0.078(12) 0.066(11) 0.045(9) 0.011(8) 0.000(8) -0.020(10)
C19 0.102(14) 0.064(11) 0.069(12) -0.016(9) 0.035(11) -0.036(10)
C20 0.172(19) 0.074(12) 0.027(9) -0.006(8) -0.005(10) -0.080(13)
C21 0.119(13) 0.097(12) 0.020(7) 0.013(8) 0.001(8) -0.045(10)
C22 0.166(18) 0.055(11) 0.079(13) 0.003(9) -0.005(12) -0.030(11)
C23 0.115(16) 0.144(17) 0.060(11) -0.014(11) -0.003(11) -0.076(14)
C24 0.21(3) 0.104(17) 0.104(17) -0.031(14) 0.066(17) -0.032(17)
C25 0.23(2) 0.150(19) 0.099(15) -0.081(14) 0.049(15) -0.116(18)
C26 0.125(19) 0.16(2) 0.13(2) 0.037(16) -0.069(15) -0.054(16)
C27 0.107(15) 0.073(11) 0.062(11) -0.008(9) 0.008(11) -0.036(11)
C28 0.15(2) 0.092(15) 0.122(18) -0.038(14) -0.037(17) -0.071(15)
C29 0.138(19) 0.099(14) 0.031(10) -0.025(10) -0.014(11) -0.038(14)
C30 0.114(17) 0.063(11) 0.090(15) -0.024(10) 0.013(13) -0.037(11)
C31 0.088(14) 0.058(10) 0.094(14) -0.026(10) -0.011(11) -0.014(9)
C32 0.19(3) 0.086(16) 0.29(3) -0.06(2) 0.06(2) -0.069(17)
C33 0.19(3) 0.23(3) 0.30(4) -0.09(3) -0.11(3) -0.10(2)
C34 0.38(4) 0.15(2) 0.027(11) -0.013(12) -0.047(17) -0.01(2)
C35 0.15(2) 0.125(17) 0.093(15) -0.051(13) 0.043(14) -0.067(15)
C36 0.127(16) 0.065(12) 0.149(18) -0.011(12) -0.052(14) -0.027(11)

loop_
_atom_type_symbol
_atom_type_description
_atom_type_scat_dispersion_real
_atom_type_scat_dispersion_imag
_atom_type_scat_source
C C 0.0033 0.0016 'International Tables Vol C Tables 4.2.6.8 and 6.1.1.4'
H H 0.0000 0.0000 'International Tables Vol C Tables 4.2.6.8 and 6.1.1.4'
N N 0.0061 0.0033 'International Tables Vol C Tables 4.2.6.8 and 6.1.1.4'
O O 0.0106 0.0060 'International Tables Vol C Tables 4.2.6.8 and 6.1.1.4'
Ir Ir -1.4442 7.9887 'International Tables Vol C Tables 4.2.6.8 and 6.1.1.4'

loop_
_geom_angle_atom_site_label_1
_geom_angle_atom_site_label_2
_geom_angle_atom_site_label_3
_geom_angle
_geom_angle_site_symmetry_1
_geom_angle_site_symmetry_3
C1 Ir1 O1 78.5(4) . .
C1 Ir1 N1 87.8(4) . .
O1 Ir1 N1 83.0(4) . .
C1 Ir1 C19 114.4(7) . .
O1 Ir1 C19 164.2(5) . .
N1 Ir1 C19 105.8(5) . .
C1 Ir1 C18 98.3(6) . .
O1 Ir1 C18 135.3(5) . .
N1 Ir1 C18 141.7(6) . .
C19 Ir1 C18 37.6(6) . .
C1 Ir1 C17 113.0(5) . .
O1 Ir1 C17 102.8(5) . .
N1 Ir1 C17 159.1(5) . .
C19 Ir1 C17 64.4(6) . .
C18 Ir1 C17 37.0(5) . .
C1 Ir1 C21 151.7(6) . .
O1 Ir1 C21 99.0(5) . .
N1 Ir1 C21 120.1(6) . .
C19 Ir1 C21 65.2(7) . .
C18 Ir1 C21 63.4(6) . .
C17 Ir1 C21 39.5(6) . .
C1 Ir1 C20 154.2(7) . .
O1 Ir1 C20 127.4(6) . .
N1 Ir1 C20 95.6(5) . .
C19 Ir1 C20 40.1(6) . .
C18 Ir1 C20 63.7(6) . .
C17 Ir1 C20 64.7(5) . .
C21 Ir1 C20 37.8(6) . .
C6 Ir2 C27 114.0(6) 2_667 .
C6 Ir2 N2 86.7(5) 2_667 .
C27 Ir2 N2 159.2(6) . .
C6 Ir2 O3 77.9(5) 2_667 2_667
C27 Ir2 O3 100.0(6) . 2_667
N2 Ir2 O3 82.5(4) . 2_667
C6 Ir2 C30 118.5(7) 2_667 .
C27 Ir2 C30 65.4(7) . .
N2 Ir2 C30 106.8(6) . .
O3 Ir2 C30 160.9(6) 2_667 .
C6 Ir2 C31 100.4(6) 2_667 .
C27 Ir2 C31 38.3(6) . .
N2 Ir2 C31 143.2(6) . .
O3 Ir2 C31 134.3(6) 2_667 .
C30 Ir2 C31 38.4(6) . .
C6 Ir2 C29 156.7(8) 2_667 .
C27 Ir2 C29 62.0(7) . .
N2 Ir2 C29 99.5(6) . .
O3 Ir2 C29 125.0(7) 2_667 .
C30 Ir2 C29 38.2(6) . .
C31 Ir2 C29 61.5(7) . .
C6 Ir2 C28 150.7(7) 2_667 .
C27 Ir2 C28 37.8(6) . .
N2 Ir2 C28 121.5(6) . .
O3 Ir2 C28 97.1(8) 2_667 .
C30 Ir2 C28 63.8(8) . .
C31 Ir2 C28 62.4(7) . .
C29 Ir2 C28 35.9(7) . .
C13 N1 C16 115.8(12) . .
C13 N1 Ir1 121.5(9) . .
C16 N1 Ir1 122.0(9) . .
C14 N2 C15 116.7(12) . .
C14 N2 Ir2 119.4(10) . .
C15 N2 Ir2 123.7(9) . .
C11 O1 Ir1 117.7(8) . .
C12 O3 Ir2 116.1(12) . 2_667
C10 C1 C2 118.3(12) . .
C10 C1 Ir1 127.7(10) . .
C2 C1 Ir1 113.9(10) . .
C3 C2 C1 124.3(13) . .
C3 C2 C11 120.7(13) . .
C1 C2 C11 115.0(12) . .
C2 C3 C4 118.4(14) . .
C5 C4 C9 118.5(12) . .
C5 C4 C3 125.2(13) . .
C9 C4 C3 116.3(12) . .
C6 C5 C4 124.5(12) . .
C7 C6 C5 113.9(10) . .
C7 C6 Ir2 117.5(10) . 2_667
C5 C6 Ir2 128.3(10) . 2_667
C6 C7 C8 126.3(15) . .
C6 C7 C12 113.4(14) . .
C8 C7 C12 120.2(16) . .
C7 C8 C9 121.3(16) . .
C10 C9 C8 122.2(14) . .
C10 C9 C4 122.4(12) . .
C8 C9 C4 115.2(13) . .
C9 C10 C1 120.3(13) . .
O2 C11 O1 124.0(12) . .
O2 C11 C2 121.2(12) . .
O1 C11 C2 114.8(13) . .
O4 C12 O3 124(2) . .
O4 C12 C7 123(2) . .
O3 C12 C7 113.6(18) . .
N1 C13 C14 122.9(13) . .
N2 C14 C13 121.3(13) . .
C16 C15 N2 122.9(13) . .
C15 C16 N1 120.4(13) . .
C18 C17 C21 107.1(15) . .
C18 C17 C22 130.8(16) . .
C21 C17 C22 122.0(16) . .
C18 C17 Ir1 70.9(8) . .
C21 C17 Ir1 72.1(8) . .
C22 C17 Ir1 124.5(10) . .
C17 C18 C19 112.9(16) . .
C17 C18 C23 120.7(17) . .
C19 C18 C23 126.2(17) . .
C17 C18 Ir1 72.0(9) . .
C19 C18 Ir1 71.0(9) . .
C23 C18 Ir1 129.2(11) . .
C18 C19 C20 106.4(15) . .
C18 C19 C24 125.0(18) . .
C20 C19 C24 127.1(18) . .
C18 C19 Ir1 71.4(9) . .
C20 C19 Ir1 72.8(9) . .
C24 C19 Ir1 131.7(12) . .
C21 C20 C19 106.2(14) . .
C21 C20 C25 125(2) . .
C19 C20 C25 129.0(19) . .
C21 C20 Ir1 70.7(9) . .
C19 C20 Ir1 67.1(8) . .
C25 C20 Ir1 125.7(11) . .
C20 C21 C17 107.2(15) . .
C20 C21 C26 127.9(18) . .
C17 C21 C26 124.9(18) . .
C20 C21 Ir1 71.5(8) . .
C17 C21 Ir1 68.4(8) . .
C26 C21 Ir1 125.6(12) . .
C31 C27 C28 108.7(17) . .
C31 C27 C32 127.6(17) . .
C28 C27 C32 124(2) . .
C31 C27 Ir2 73.2(10) . .
C28 C27 Ir2 77.1(10) . .
C32 C27 Ir2 120.2(12) . .
C29 C28 C27 105(2) . .
C29 C28 C33 128(2) . .
C27 C28 C33 126(2) . .
C29 C28 Ir2 69.5(10) . .
C27 C28 Ir2 65.1(10) . .
C33 C28 Ir2 120.4(15) . .
C28 C29 C30 113.2(18) . .
C28 C29 C34 129(2) . .
C30 C29 C34 118(2) . .
C28 C29 Ir2 74.6(11) . .
C30 C29 Ir2 69.6(9) . .
C34 C29 Ir2 119.5(12) . .
C31 C30 C29 103.0(17) . .
C31 C30 C35 121.0(18) . .
C29 C30 C35 134.1(19) . .
C31 C30 Ir2 70.8(10) . .
C29 C30 Ir2 72.2(10) . .
C35 C30 Ir2 131.9(14) . .
C27 C31 C30 109.3(15) . .
C27 C31 C36 120.4(17) . .
C30 C31 C36 130.0(18) . .
C27 C31 Ir2 68.5(9) . .
C30 C31 Ir2 70.8(10) . .
C36 C31 Ir2 122.0(12) . .

loop_
_geom_bond_atom_site_label_1
_geom_bond_atom_site_label_2
_geom_bond_distance
_geom_bond_site_symmetry_2
Ir1 C1 2.053(13) .
Ir1 O1 2.102(9) .
Ir1 N1 2.110(11) .
Ir1 C19 2.145(16) .
Ir1 C18 2.150(15) .
Ir1 C17 2.163(13) .
Ir1 C21 2.215(14) .
Ir1 C20 2.225(14) .
Ir2 C6 2.017(9) 2_667
Ir2 C27 2.108(17) .
Ir2 N2 2.128(11) .
Ir2 O3 2.131(10) 2_667
Ir2 C30 2.167(18) .
Ir2 C31 2.168(15) .
Ir2 C29 2.201(14) .
Ir2 C28 2.265(18) .
N1 C13 1.293(16) .
N1 C16 1.383(15) .
N2 C14 1.292(15) .
N2 C15 1.348(15) .
O1 C11 1.278(14) .
O2 C11 1.272(15) .
O3 C12 1.28(2) .
O3 Ir2 2.131(10) 2_667
O4 C12 1.24(2) .
C1 C10 1.401(16) .
C1 C2 1.414(16) .
C2 C3 1.353(17) .
C2 C11 1.490(17) .
C3 C4 1.474(17) .
C4 C5 1.416(17) .
C4 C9 1.452(16) .
C5 C6 1.395(16) .
C6 C7 1.358(18) .
C6 Ir2 2.017(9) 2_667
C7 C8 1.36(2) .
C7 C12 1.55(2) .
C8 C9 1.419(17) .
C9 C10 1.368(17) .
C13 C14 1.384(17) .
C15 C16 1.326(16) .
C17 C18 1.370(19) .
C17 C21 1.48(2) .
C17 C22 1.54(2) .
C18 C19 1.38(2) .
C18 C23 1.48(2) .
C19 C20 1.50(2) .
C19 C24 1.54(2) .
C20 C21 1.44(2) .
C20 C25 1.53(2) .
C21 C26 1.55(2) .
C27 C31 1.40(2) .
C27 C28 1.42(2) .
C27 C32 1.66(2) .
C28 C29 1.38(2) .
C28 C33 1.53(3) .
C29 C30 1.43(2) .
C29 C34 1.62(3) .
C30 C31 1.43(2) .
C30 C35 1.45(2) .
C31 C36 1.58(2) .
